data_7239274
loop_
_publ_author_name
'Dorazco-Gonz\'alez, Alejandro'
'Alamo, Marcos Flores'
'Godoy-Alc\'antar, Carolina'
'H\"opfl, Herbert'
'Yatsimirsky, Anatoly K.'

_publ_section_title
;
 Fluorescent anion sensing by bisquinolinium pyridine-2,6-dicarboxamide
 receptors in water
;
_journal_issue 1
_journal_name_full 'RSC Adv.'
_journal_page_first 455
_journal_paper_doi 10.1039/C3RA44363A
_journal_volume 4
_journal_year 2014
_chemical_compound_source 'synthesis as described'
_chemical_formula_moiety 'C27 H23 N5 O2, 2(C F3 O3 S), 3(H2 O)'
_chemical_formula_sum 'C29 H29 F6 N5 O11 S2'
_chemical_formula_weight 801.71
_space_group_crystal_system triclinic
_space_group_IT_number 2
_space_group_name_Hall '-P 1'
_space_group_name_H-M_alt 'P -1'
_atom_sites_solution_hydrogens geom
_atom_sites_solution_primary direct
_atom_sites_solution_secondary difmap
_audit_conform_dict_location ftp://ftp.iucr.org/pub/cif_core.dic
_audit_conform_dict_name cif_core.dic
_audit_conform_dict_version 2.4
_audit_creation_date 2010-08-12T17:21:24-00:00
_audit_creation_method 'WinGX routine CIF_UPDATE'
_cell_angle_alpha 83.883(8)
_cell_angle_beta 81.522(8)
_cell_angle_gamma 87.348(7)
_cell_formula_units_Z 2
_cell_length_a 8.9610(8)
_cell_length_b 11.9210(10)
_cell_length_c 16.3160(17)
_cell_measurement_reflns_used 4291
_cell_measurement_temperature 130(2)
_cell_measurement_theta_max 67.998
_cell_measurement_theta_min 3.7277
_cell_measurement_wavelength 1.5418
_cell_volume 1713.3(3)
_computing_cell_refinement
;
        CrysAlisPro, Oxford Diffraction Ltd.,
        Version 1.171.33.55 (release 05-01-2010 CrysAlis171 .NET)
        (compiled Jan  5 2010,16:28:46)
;
_computing_data_collection
;
        CrysAlisPro, Oxford Diffraction Ltd.,
        Version 1.171.33.55 (release 05-01-2010 CrysAlis171 .NET)
        (compiled Jan  5 2010,16:28:46)
;
_computing_data_reduction
;
        CrysAlisPro, Oxford Diffraction Ltd.,
        Version 1.171.33.55 (release 05-01-2010 CrysAlis171 .NET)
        (compiled Jan  5 2010,16:28:46)
;
_computing_molecular_graphics 'Ortep-3 for Windows (Farrugia, 1997)'
_computing_publication_material 'WinGX publication routines (Farrugia, 1999)'
_computing_structure_refinement 'SHELXL-97 (Sheldrick, 2008)'
_computing_structure_solution 'SIR2004 (Giacovazzo et al, 2004)'
_diffrn_ambient_temperature 130(2)
_diffrn_detector_area_resol_mean 10.4685
_diffrn_measured_fraction_theta_full 0.997
_diffrn_measured_fraction_theta_max 0.997
_diffrn_measurement_device_type 'Xcalibur, Atlas, Gemini'
_diffrn_measurement_method '\w scans'
_diffrn_orient_matrix_UB_11 0.1005162
_diffrn_orient_matrix_UB_12 -0.1071623
_diffrn_orient_matrix_UB_13 -0.0114998
_diffrn_orient_matrix_UB_21 0.0756102
_diffrn_orient_matrix_UB_22 0.0545112
_diffrn_orient_matrix_UB_23 -0.0849244
_diffrn_orient_matrix_UB_31 0.1200881
_diffrn_orient_matrix_UB_32 0.0495243
_diffrn_orient_matrix_UB_33 0.0431597
_diffrn_radiation_monochromator graphite
_diffrn_radiation_probe x-ray
_diffrn_radiation_type CuK\a
_diffrn_radiation_wavelength 1.5418
_diffrn_reflns_av_R_equivalents 0.039
_diffrn_reflns_av_unetI/netI 0.0411
_diffrn_reflns_limit_h_max 10
_diffrn_reflns_limit_h_min -8
_diffrn_reflns_limit_k_max 14
_diffrn_reflns_limit_k_min -14
_diffrn_reflns_limit_l_max 19
_diffrn_reflns_limit_l_min -13
_diffrn_reflns_number 11533
_diffrn_reflns_theta_full 68.11
_diffrn_reflns_theta_max 68.11
_diffrn_reflns_theta_min 3.73
_exptl_absorpt_coefficient_mu 2.307
_exptl_absorpt_correction_T_max 0.955
_exptl_absorpt_correction_T_min 0.611
_exptl_absorpt_correction_type analytical
_exptl_absorpt_process_details
;
        CrysAlisPro, Oxford Diffraction Ltd.,
        Version 1.171.33.55 (release 05-01-2010 CrysAlis171 .NET)
        (compiled Jan  5 2010,16:28:46)
Analytical numeric absorption correction using a multifaceted crystal
                        model based on expressions derived by R.C. Clark & J.S.
        (Clark, R. C. & Reid, J. S. (1995). Acta Cryst. A51, 887-897)
;
_exptl_crystal_colour colorless
_exptl_crystal_density_diffrn 1.554
_exptl_crystal_density_method 'not measured'
_exptl_crystal_description lamina
_exptl_crystal_F_000 824
_exptl_crystal_size_max 0.3017
_exptl_crystal_size_mid 0.2454
_exptl_crystal_size_min 0.0206
_refine_diff_density_max 0.469
_refine_diff_density_min -0.394
_refine_diff_density_rms 0.064
_refine_ls_extinction_method none
_refine_ls_goodness_of_fit_ref 1.059
_refine_ls_hydrogen_treatment mixed
_refine_ls_matrix_type full
_refine_ls_number_parameters 504
_refine_ls_number_reflns 6243
_refine_ls_number_restraints 0
_refine_ls_restrained_S_all 1.059
_refine_ls_R_factor_all 0.077
_refine_ls_R_factor_gt 0.0539
_refine_ls_shift/su_max 0.004
_refine_ls_shift/su_mean 0
_refine_ls_structure_factor_coef Fsqd
_refine_ls_weighting_details 'calc w=1/[\s^2^(Fo^2^)+(0.0354P)^2^+3.4252P] where P=(Fo^2^+2Fc^2^)/3'
_refine_ls_weighting_scheme calc
_refine_ls_wR_factor_gt 0.1223
_refine_ls_wR_factor_ref 0.1344
_reflns_number_gt 4626
_reflns_number_total 6243
_reflns_threshold_expression >2\s(I)
_cod_data_source_file c3ra44363a.txt
_cod_data_source_block bq6metf
_cod_database_code 7239274

loop_
_space_group_symop_operation_xyz
'x, y, z'
'-x, -y, -z'

loop_
_atom_site_label
_atom_site_type_symbol
_atom_site_fract_x
_atom_site_fract_y
_atom_site_fract_z
_atom_site_U_iso_or_equiv
_atom_site_adp_type
_atom_site_occupancy
_atom_site_symmetry_multiplicity
_atom_site_calc_flag
_atom_site_refinement_flags
C1 C 0.7769(3) 0.5411(3) 0.02278(19) 0.0238(7) Uani 1 1 d .
C2 C 0.7722(4) 0.5808(3) 0.1003(2) 0.0281(7) Uani 1 1 d .
H2 H 0.8355 0.6396 0.1076 0.034 Uiso 1 1 calc R
C3 C 0.6737(4) 0.5327(3) 0.1662(2) 0.0319(8) Uani 1 1 d .
H3 H 0.668 0.5583 0.2198 0.038 Uiso 1 1 calc R
C4 C 0.5835(4) 0.4474(3) 0.1537(2) 0.0284(7) Uani 1 1 d .
H4 H 0.5142 0.4135 0.1982 0.034 Uiso 1 1 calc R
C5 C 0.5964(3) 0.4120(3) 0.07423(18) 0.0231(6) Uani 1 1 d .
C6 C 0.5000(3) 0.3178(3) 0.06000(19) 0.0242(7) Uani 1 1 d .
C7 C 0.4595(3) 0.1898(3) -0.04348(19) 0.0240(7) Uani 1 1 d .
C8 C 0.5129(4) 0.1601(3) -0.1245(2) 0.0300(7) Uani 1 1 d .
H8 H 0.5864 0.2054 -0.1591 0.036 Uiso 1 1 calc R
C9 C 0.4626(4) 0.0684(3) -0.1548(2) 0.0291(7) Uani 1 1 d .
H9 H 0.5015 0.0501 -0.2093 0.035 Uiso 1 1 calc R
C10 C 0.3531(3) 0.0017(3) -0.10458(19) 0.0251(7) Uani 1 1 d .
C11 C 0.2943(3) 0.0314(3) -0.0245(2) 0.0256(7) Uani 1 1 d .
C12 C 0.3488(3) 0.1267(3) 0.00527(19) 0.0257(7) Uani 1 1 d .
H12 H 0.3088 0.1472 0.0591 0.031 Uiso 1 1 calc R
C13 C 0.1847(4) -0.0363(3) 0.0252(2) 0.0303(7) Uani 1 1 d .
H13 H 0.1448 -0.0178 0.0795 0.036 Uiso 1 1 calc R
C14 C 0.1351(4) -0.1292(3) -0.0045(2) 0.0305(7) Uani 1 1 d .
H14 H 0.0604 -0.175 0.0287 0.037 Uiso 1 1 calc R
C15 C 0.1955(4) -0.1554(3) -0.0837(2) 0.0312(8) Uani 1 1 d .
H15 H 0.1608 -0.2195 -0.1043 0.037 Uiso 1 1 calc R
C16 C 0.8773(4) 0.5967(3) -0.0507(2) 0.0266(7) Uani 1 1 d .
C17 C 0.9514(3) 0.5974(3) -0.20106(19) 0.0242(7) Uani 1 1 d .
C18 C 0.9640(4) 0.7157(3) -0.2204(2) 0.0291(7) Uani 1 1 d .
H18 H 0.9221 0.7648 -0.1801 0.035 Uiso 1 1 calc R
C19 C 1.0353(4) 0.7604(3) -0.2958(2) 0.0296(7) Uani 1 1 d .
H19 H 1.0448 0.8398 -0.3073 0.035 Uiso 1 1 calc R
C20 C 1.0944(4) 0.6886(3) -0.3564(2) 0.0278(7) Uani 1 1 d .
C21 C 1.0773(4) 0.5710(3) -0.3394(2) 0.0272(7) Uani 1 1 d .
C22 C 1.0068(4) 0.5272(3) -0.2601(2) 0.0276(7) Uani 1 1 d .
H22 H 0.9977 0.4479 -0.2476 0.033 Uiso 1 1 calc R
C23 C 1.1343(4) 0.5007(3) -0.4013(2) 0.0381(8) Uani 1 1 d .
H23 H 1.1249 0.4212 -0.3905 0.046 Uiso 1 1 calc R
C24 C 1.2030(4) 0.5458(3) -0.4769(2) 0.0399(9) Uani 1 1 d .
H24 H 1.239 0.4987 -0.5195 0.048 Uiso 1 1 calc R
C25 C 1.2195(4) 0.6616(3) -0.4907(2) 0.0362(8) Uani 1 1 d .
H25 H 1.2696 0.693 -0.5429 0.043 Uiso 1 1 calc R
C26 C 0.3605(4) -0.1270(3) -0.2146(2) 0.0338(8) Uani 1 1 d .
H26A H 0.3114 -0.1953 -0.2239 0.051 Uiso 1 1 calc R
H26B H 0.4696 -0.1419 -0.218 0.051 Uiso 1 1 calc R
H26C H 0.3406 -0.0659 -0.2571 0.051 Uiso 1 1 calc R
C27 C 1.1947(5) 0.8521(3) -0.4517(2) 0.0420(9) Uani 1 1 d .
H27A H 1.2586 0.8662 -0.5056 0.063 Uiso 1 1 calc R
H27B H 1.2453 0.8775 -0.408 0.063 Uiso 1 1 calc R
H27C H 1.098 0.8935 -0.4533 0.063 Uiso 1 1 calc R
C28" C 0.6786(5) 0.8411(4) 0.5880(4) 0.0641(13) Uani 1 1 d .
C29" C -0.0554(5) 0.1388(3) 0.6732(2) 0.0385(9) Uani 1 1 d .
N1 N 0.6912(3) 0.4574(2) 0.00937(15) 0.0230(6) Uani 1 1 d .
N2 N 0.5257(3) 0.2824(2) -0.01761(16) 0.0255(6) Uani 1 1 d .
N3 N 0.3004(3) -0.0936(2) -0.13159(16) 0.0264(6) Uani 1 1 d .
N4 N 0.8773(3) 0.5522(2) -0.12313(16) 0.0248(6) Uani 1 1 d .
N5 N 1.1679(3) 0.7298(2) -0.43372(16) 0.0305(6) Uani 1 1 d .
O1 O 0.4073(3) 0.2773(2) 0.11655(13) 0.0322(5) Uani 1 1 d .
O2 O 0.9529(3) 0.6769(2) -0.04226(14) 0.0356(6) Uani 1 1 d .
O1W O 0.5937(5) 0.6937(3) 0.3421(2) 0.0723(11) Uani 1 1 d .
O3" O 0.5640(4) 0.6931(3) 0.51347(18) 0.0770(11) Uani 1 1 d .
O2W O 0.6641(4) 0.4005(3) 0.69012(18) 0.0467(7) Uani 1 1 d .
O4" O 0.6899(4) 0.6308(2) 0.6313(2) 0.0683(9) Uani 1 1 d .
O3W O 0.7604(3) 0.3476(2) 0.83866(15) 0.0333(6) Uani 1 1 d .
O5" O 0.4484(3) 0.7270(3) 0.65027(17) 0.0546(8) Uani 1 1 d .
O6" O 0.2155(3) 0.1197(2) 0.70878(17) 0.0449(6) Uani 1 1 d .
O7" O 0.0226(3) 0.0075(2) 0.79494(15) 0.0429(6) Uani 1 1 d .
O8" O 0.0237(3) 0.2099(2) 0.80328(16) 0.0475(7) Uani 1 1 d .
F1" F 0.8102(4) 0.8387(3) 0.5404(2) 0.1063(12) Uani 1 1 d .
F2" F 0.7053(3) 0.8684(2) 0.6612(2) 0.0815(9) Uani 1 1 d .
F3" F 0.5947(5) 0.9244(3) 0.5563(3) 0.146(2) Uani 1 1 d .
F4" F -0.0320(3) 0.05823(19) 0.62221(14) 0.0559(6) Uani 1 1 d .
F5" F -0.2003(3) 0.1403(2) 0.70492(16) 0.0559(6) Uani 1 1 d .
F6" F -0.0281(3) 0.23696(19) 0.62729(15) 0.0594(7) Uani 1 1 d .
S1" S 0.58404(10) 0.70884(8) 0.59630(5) 0.0367(2) Uani 1 1 d .
S2" S 0.06547(10) 0.11671(7) 0.75437(5) 0.0326(2) Uani 1 1 d .
H4N H 0.836(4) 0.497(3) -0.124(2) 0.039 Uiso 1 1 d .
H2N H 0.589(4) 0.312(3) -0.050(2) 0.039 Uiso 1 1 d .
H3D H 0.829(5) 0.304(4) 0.829(3) 0.049 Uiso 1 1 d .
H1E H 0.535(5) 0.736(4) 0.377(3) 0.049 Uiso 1 1 d .
H3E H 0.733(5) 0.367(4) 0.793(3) 0.049 Uiso 1 1 d .
H2D H 0.653(5) 0.462(4) 0.679(3) 0.049 Uiso 1 1 d .
H1D H 0.658(5) 0.752(4) 0.320(3) 0.049 Uiso 1 1 d .
H2E H 0.584(5) 0.380(4) 0.680(3) 0.049 Uiso 1 1 d .

loop_
_atom_site_aniso_label
_atom_site_aniso_U_11
_atom_site_aniso_U_22
_atom_site_aniso_U_33
_atom_site_aniso_U_23
_atom_site_aniso_U_13
_atom_site_aniso_U_12
C1 0.0219(15) 0.0259(17) 0.0241(16) -0.0029(13) -0.0061(12) 0.0039(13)
C2 0.0289(17) 0.0296(18) 0.0285(17) -0.0074(14) -0.0097(14) 0.0000(14)
C3 0.0380(19) 0.038(2) 0.0212(16) -0.0089(14) -0.0080(14) 0.0041(16)
C4 0.0280(17) 0.0324(18) 0.0243(16) -0.0017(13) -0.0041(13) 0.0024(14)
C5 0.0231(15) 0.0251(16) 0.0209(15) -0.0004(12) -0.0053(12) 0.0039(12)
C6 0.0225(16) 0.0256(16) 0.0248(16) -0.0005(13) -0.0072(13) 0.0035(13)
C7 0.0225(16) 0.0235(16) 0.0275(16) -0.0020(13) -0.0090(13) -0.0015(13)
C8 0.0315(18) 0.0331(19) 0.0257(17) -0.0007(14) -0.0054(14) -0.0063(14)
C9 0.0323(18) 0.0307(18) 0.0250(16) -0.0037(14) -0.0045(14) -0.0030(14)
C10 0.0242(16) 0.0231(16) 0.0294(17) -0.0015(13) -0.0100(13) 0.0015(13)
C11 0.0211(15) 0.0261(17) 0.0295(17) 0.0014(13) -0.0069(13) 0.0010(13)
C12 0.0231(16) 0.0295(17) 0.0246(16) -0.0034(13) -0.0042(13) 0.0009(13)
C13 0.0277(17) 0.0343(19) 0.0287(17) -0.0031(14) -0.0037(14) 0.0004(14)
C14 0.0291(17) 0.0301(18) 0.0318(18) 0.0022(14) -0.0066(14) -0.0020(14)
C15 0.0308(18) 0.0242(17) 0.040(2) -0.0016(15) -0.0126(15) -0.0006(14)
C16 0.0252(17) 0.0285(17) 0.0274(17) -0.0058(13) -0.0066(13) 0.0020(14)
C17 0.0212(15) 0.0287(17) 0.0238(16) -0.0028(13) -0.0057(12) -0.0029(13)
C18 0.0338(18) 0.0293(18) 0.0257(17) -0.0068(14) -0.0074(14) 0.0035(14)
C19 0.0352(18) 0.0254(17) 0.0300(17) -0.0027(14) -0.0109(14) -0.0003(14)
C20 0.0287(17) 0.0286(18) 0.0275(17) -0.0009(13) -0.0099(14) -0.0017(14)
C21 0.0255(16) 0.0321(18) 0.0260(16) -0.0066(14) -0.0070(13) -0.0023(14)
C22 0.0290(17) 0.0262(17) 0.0286(17) -0.0037(13) -0.0056(14) -0.0050(14)
C23 0.048(2) 0.0306(19) 0.0353(19) -0.0088(15) -0.0011(16) -0.0007(16)
C24 0.051(2) 0.039(2) 0.0290(19) -0.0120(16) -0.0001(16) 0.0032(17)
C25 0.040(2) 0.043(2) 0.0245(17) -0.0011(15) -0.0039(15) 0.0008(16)
C26 0.041(2) 0.0325(19) 0.0291(18) -0.0059(15) -0.0060(15) 0.0014(16)
C27 0.053(2) 0.036(2) 0.035(2) 0.0046(16) -0.0062(17) -0.0043(18)
C28" 0.050(3) 0.055(3) 0.084(4) 0.019(3) -0.017(3) -0.007(2)
C29" 0.052(2) 0.0303(19) 0.0343(19) -0.0035(15) -0.0117(17) 0.0039(17)
N1 0.0214(13) 0.0262(14) 0.0228(13) -0.0045(11) -0.0079(10) 0.0033(11)
N2 0.0261(14) 0.0285(15) 0.0219(14) -0.0010(11) -0.0039(11) -0.0007(12)
N3 0.0271(14) 0.0239(14) 0.0287(14) -0.0002(11) -0.0079(11) 0.0012(11)
N4 0.0275(15) 0.0242(14) 0.0236(13) -0.0054(11) -0.0040(11) -0.0033(11)
N5 0.0331(15) 0.0325(16) 0.0265(14) -0.0005(12) -0.0079(12) -0.0008(12)
O1 0.0334(13) 0.0374(13) 0.0246(12) -0.0030(10) 0.0001(10) -0.0022(10)
O2 0.0388(14) 0.0396(14) 0.0308(13) -0.0081(11) -0.0054(10) -0.0144(11)
O1W 0.100(3) 0.077(3) 0.0440(19) 0.0002(17) -0.0161(18) -0.043(2)
O3" 0.071(2) 0.128(3) 0.0350(16) -0.0214(18) -0.0047(15) -0.018(2)
O2W 0.0542(18) 0.0461(17) 0.0391(15) -0.0013(13) -0.0072(13) 0.0021(15)
O4" 0.074(2) 0.0414(17) 0.096(3) -0.0074(17) -0.0393(19) 0.0109(15)
O3W 0.0409(15) 0.0302(14) 0.0286(13) -0.0078(11) -0.0004(11) -0.0042(11)
O5" 0.0462(16) 0.071(2) 0.0484(17) -0.0249(15) -0.0004(13) -0.0032(15)
O6" 0.0352(14) 0.0478(16) 0.0497(16) -0.0012(13) -0.0025(12) -0.0008(12)
O7" 0.0539(16) 0.0355(14) 0.0347(14) 0.0073(11) -0.0017(12) 0.0065(12)
O8" 0.0558(17) 0.0463(16) 0.0458(16) -0.0204(13) -0.0172(13) 0.0099(13)
F1" 0.068(2) 0.149(3) 0.094(2) 0.018(2) 0.0086(18) -0.048(2)
F2" 0.0641(18) 0.0693(19) 0.120(3) -0.0362(18) -0.0192(18) -0.0174(15)
F3" 0.117(3) 0.065(2) 0.257(6) 0.074(3) -0.092(3) -0.025(2)
F4" 0.0809(17) 0.0498(14) 0.0433(13) -0.0212(11) -0.0218(12) 0.0104(12)
F5" 0.0400(13) 0.0636(16) 0.0676(16) -0.0147(13) -0.0153(12) 0.0049(11)
F6" 0.0802(18) 0.0418(14) 0.0575(15) 0.0147(11) -0.0289(13) -0.0007(12)
S1" 0.0409(5) 0.0387(5) 0.0314(5) -0.0080(4) -0.0050(4) -0.0002(4)
S2" 0.0375(5) 0.0317(5) 0.0289(4) -0.0040(3) -0.0071(4) 0.0052(4)

loop_
_atom_type_symbol
_atom_type_description
_atom_type_scat_dispersion_real
_atom_type_scat_dispersion_imag
_atom_type_scat_source
C C 0.0181 0.0091 'International Tables Vol C Tables 4.2.6.8 and 6.1.1.4'
H H 0 0 'International Tables Vol C Tables 4.2.6.8 and 6.1.1.4'
N N 0.0311 0.018 'International Tables Vol C Tables 4.2.6.8 and 6.1.1.4'
O O 0.0492 0.0322 'International Tables Vol C Tables 4.2.6.8 and 6.1.1.4'
F F 0.0727 0.0534 'International Tables Vol C Tables 4.2.6.8 and 6.1.1.4'
S S 0.3331 0.5567 'International Tables Vol C Tables 4.2.6.8 and 6.1.1.4'

loop_
_exptl_crystal_face_index_h
_exptl_crystal_face_index_k
_exptl_crystal_face_index_l
_exptl_crystal_face_perp_dist
0 -2 -1 0.139
0 2 1 0.0926
1 0 1 0.151
-1 0 -1 0.1093
0 0 -1 0.0097
0 0 1 0.0109

loop_
_geom_angle_atom_site_label_1
_geom_angle_atom_site_label_2
_geom_angle_atom_site_label_3
_geom_angle
N1 C1 C2 123.1(3)
N1 C1 C16 117.7(3)
C2 C1 C16 119.2(3)
C3 C2 C1 118.5(3)
C3 C2 H2 120.8
C1 C2 H2 120.8
C4 C3 C2 119.5(3)
C4 C3 H3 120.3
C2 C3 H3 120.3
C3 C4 C5 118.3(3)
C3 C4 H4 120.8
C5 C4 H4 120.8
N1 C5 C4 123.3(3)
N1 C5 C6 117.9(3)
C4 C5 C6 118.8(3)
O1 C6 N2 124.2(3)
O1 C6 C5 120.1(3)
N2 C6 C5 115.7(3)
C12 C7 N2 124.1(3)
C12 C7 C8 118.8(3)
N2 C7 C8 117.1(3)
C9 C8 C7 122.3(3)
C9 C8 H8 118.8
C7 C8 H8 118.8
C8 C9 C10 119.3(3)
C8 C9 H9 120.4
C10 C9 H9 120.4
N3 C10 C9 121.6(3)
N3 C10 C11 118.7(3)
C9 C10 C11 119.6(3)
C13 C11 C10 119.0(3)
C13 C11 C12 121.2(3)
C10 C11 C12 119.8(3)
C7 C12 C11 120.1(3)
C7 C12 H12 119.9
C11 C12 H12 119.9
C14 C13 C11 120.2(3)
C14 C13 H13 119.9
C11 C13 H13 119.9
C13 C14 C15 119.0(3)
C13 C14 H14 120.5
C15 C14 H14 120.5
N3 C15 C14 122.1(3)
N3 C15 H15 119
C14 C15 H15 119
O2 C16 N4 124.3(3)
O2 C16 C1 120.1(3)
N4 C16 C1 115.6(3)
C22 C17 N4 119.9(3)
C22 C17 C18 119.3(3)
N4 C17 C18 120.7(3)
C19 C18 C17 121.2(3)
C19 C18 H18 119.4
C17 C18 H18 119.4
C18 C19 C20 119.8(3)
C18 C19 H19 120.1
C20 C19 H19 120.1
N5 C20 C19 121.9(3)
N5 C20 C21 118.3(3)
C19 C20 C21 119.8(3)
C23 C21 C20 119.0(3)
C23 C21 C22 122.0(3)
C20 C21 C22 119.1(3)
C17 C22 C21 120.9(3)
C17 C22 H22 119.6
C21 C22 H22 119.6
C24 C23 C21 120.4(3)
C24 C23 H23 119.8
C21 C23 H23 119.8
C23 C24 C25 118.9(3)
C23 C24 H24 120.6
C25 C24 H24 120.6
N5 C25 C24 122.2(3)
N5 C25 H25 118.9
C24 C25 H25 118.9
N3 C26 H26A 109.5
N3 C26 H26B 109.5
H26A C26 H26B 109.5
N3 C26 H26C 109.5
H26A C26 H26C 109.5
H26B C26 H26C 109.5
N5 C27 H27A 109.5
N5 C27 H27B 109.5
H27A C27 H27B 109.5
N5 C27 H27C 109.5
H27A C27 H27C 109.5
H27B C27 H27C 109.5
F1" C28" F3" 108.1(5)
F1" C28" F2" 106.2(4)
F3" C28" F2" 107.1(5)
F1" C28" S1" 112.1(4)
F3" C28" S1" 110.4(3)
F2" C28" S1" 112.7(3)
F5" C29" F4" 108.0(3)
F5" C29" F6" 107.4(3)
F4" C29" F6" 107.4(3)
F5" C29" S2" 111.7(3)
F4" C29" S2" 111.3(2)
F6" C29" S2" 110.8(3)
C5 N1 C1 117.4(3)
C6 N2 C7 126.0(3)
C6 N2 H2N 118(3)
C7 N2 H2N 116(3)
C15 N3 C10 121.0(3)
C15 N3 C26 119.1(3)
C10 N3 C26 119.9(3)
C16 N4 C17 125.1(3)
C16 N4 H4N 120(3)
C17 N4 H4N 115(3)
C25 N5 C20 121.3(3)
C25 N5 C27 119.2(3)
C20 N5 C27 119.5(3)
H1E O1W H1D 95(4)
H2D O2W H2E 99(5)
H3D O3W H3E 105(4)
O5" S1" O3" 114.48(19)
O5" S1" O4" 114.5(2)
O3" S1" O4" 114.6(2)
O5" S1" C28" 103.8(2)
O3" S1" C28" 105.3(2)
O4" S1" C28" 102.2(2)
O6" S2" O7" 114.53(16)
O6" S2" O8" 114.99(17)
O7" S2" O8" 115.32(17)
O6" S2" C29" 103.64(17)
O7" S2" C29" 102.56(17)
O8" S2" C29" 103.41(16)

loop_
_geom_bond_atom_site_label_1
_geom_bond_atom_site_label_2
_geom_bond_distance
C1 N1 1.342(4)
C1 C2 1.391(4)
C1 C16 1.501(4)
C2 C3 1.378(5)
C2 H2 0.95
C3 C4 1.378(5)
C3 H3 0.95
C4 C5 1.393(4)
C4 H4 0.95
C5 N1 1.337(4)
C5 C6 1.506(4)
C6 O1 1.221(4)
C6 N2 1.361(4)
C7 C12 1.375(4)
C7 N2 1.409(4)
C7 C8 1.414(4)
C8 C9 1.366(5)
C8 H8 0.95
C9 C10 1.401(5)
C9 H9 0.95
C10 N3 1.388(4)
C10 C11 1.410(4)
C11 C13 1.405(5)
C11 C12 1.416(4)
C12 H12 0.95
C13 C14 1.372(5)
C13 H13 0.95
C14 C15 1.387(5)
C14 H14 0.95
C15 N3 1.327(4)
C15 H15 0.95
C16 O2 1.229(4)
C16 N4 1.346(4)
C17 C22 1.366(4)
C17 N4 1.409(4)
C17 C18 1.418(4)
C18 C19 1.367(5)
C18 H18 0.95
C19 C20 1.405(4)
C19 H19 0.95
C20 N5 1.386(4)
C20 C21 1.411(5)
C21 C23 1.405(5)
C21 C22 1.411(5)
C22 H22 0.95
C23 C24 1.362(5)
C23 H23 0.95
C24 C25 1.386(5)
C24 H24 0.95
C25 N5 1.318(4)
C25 H25 0.95
C26 N3 1.470(4)
C26 H26A 0.98
C26 H26B 0.98
C26 H26C 0.98
C27 N5 1.479(4)
C27 H27A 0.98
C27 H27B 0.98
C27 H27C 0.98
C28" F1" 1.314(6)
C28" F3" 1.325(5)
C28" F2" 1.328(6)
C28" S1" 1.807(5)
C29" F5" 1.325(4)
C29" F4" 1.326(4)
C29" F6" 1.333(4)
C29" S2" 1.822(4)
N2 H2N 0.79(4)
N4 H4N 0.77(4)
O1W H1E 0.90(4)
O1W H1D 0.93(4)
O3" S1" 1.422(3)
O2W H2D 0.75(4)
O2W H2E 0.81(4)
O4" S1" 1.434(3)
O3W H3D 0.80(4)
O3W H3E 0.82(4)
O5" S1" 1.414(3)
O6" S2" 1.438(3)
O7" S2" 1.439(3)
O8" S2" 1.440(3)

loop_
_geom_torsion_atom_site_label_1
_geom_torsion_atom_site_label_2
_geom_torsion_atom_site_label_3
_geom_torsion_atom_site_label_4
_geom_torsion
N1 C1 C2 C3 -0.8(5)
C16 C1 C2 C3 176.7(3)
C1 C2 C3 C4 0.1(5)
C2 C3 C4 C5 0.5(5)
C3 C4 C5 N1 -0.6(5)
C3 C4 C5 C6 179.2(3)
N1 C5 C6 O1 -176.8(3)
C4 C5 C6 O1 3.4(4)
N1 C5 C6 N2 4.0(4)
C4 C5 C6 N2 -175.7(3)
C12 C7 C8 C9 -2.6(5)
N2 C7 C8 C9 176.7(3)
C7 C8 C9 C10 0.7(5)
C8 C9 C10 N3 -178.6(3)
C8 C9 C10 C11 1.3(5)
N3 C10 C11 C13 0.0(4)
C9 C10 C11 C13 -179.9(3)
N3 C10 C11 C12 178.5(3)
C9 C10 C11 C12 -1.5(4)
N2 C7 C12 C11 -176.8(3)
C8 C7 C12 C11 2.4(4)
C13 C11 C12 C7 178.0(3)
C10 C11 C12 C7 -0.4(4)
C10 C11 C13 C14 -0.6(5)
C12 C11 C13 C14 -179.1(3)
C11 C13 C14 C15 0.5(5)
C13 C14 C15 N3 0.2(5)
N1 C1 C16 O2 176.8(3)
C2 C1 C16 O2 -0.8(4)
N1 C1 C16 N4 -3.5(4)
C2 C1 C16 N4 178.9(3)
C22 C17 C18 C19 -2.4(5)
N4 C17 C18 C19 -179.8(3)
C17 C18 C19 C20 1.5(5)
C18 C19 C20 N5 -179.8(3)
C18 C19 C20 C21 1.1(5)
N5 C20 C21 C23 -0.4(5)
C19 C20 C21 C23 178.7(3)
N5 C20 C21 C22 178.1(3)
C19 C20 C21 C22 -2.8(5)
N4 C17 C22 C21 178.1(3)
C18 C17 C22 C21 0.6(5)
C23 C21 C22 C17 -179.6(3)
C20 C21 C22 C17 2.0(5)
C20 C21 C23 C24 -0.9(5)
C22 C21 C23 C24 -179.4(3)
C21 C23 C24 C25 1.9(6)
C23 C24 C25 N5 -1.5(6)
C4 C5 N1 C1 0.0(4)
C6 C5 N1 C1 -179.8(2)
C2 C1 N1 C5 0.7(4)
C16 C1 N1 C5 -176.8(3)
O1 C6 N2 C7 -5.0(5)
C5 C6 N2 C7 174.1(3)
C12 C7 N2 C6 5.5(5)
C8 C7 N2 C6 -173.7(3)
C14 C15 N3 C10 -0.9(5)
C14 C15 N3 C26 179.4(3)
C9 C10 N3 C15 -179.4(3)
C11 C10 N3 C15 0.7(4)
C9 C10 N3 C26 0.4(4)
C11 C10 N3 C26 -179.6(3)
O2 C16 N4 C17 -6.7(5)
C1 C16 N4 C17 173.6(3)
C22 C17 N4 C16 148.8(3)
C18 C17 N4 C16 -33.7(5)
C24 C25 N5 C20 0.2(5)
C24 C25 N5 C27 177.7(3)
C19 C20 N5 C25 -178.3(3)
C21 C20 N5 C25 0.8(5)
C19 C20 N5 C27 4.2(5)
C21 C20 N5 C27 -176.7(3)
F1" C28" S1" O5" 178.9(3)
F3" C28" S1" O5" -60.5(5)
F2" C28" S1" O5" 59.2(4)
F1" C28" S1" O3" -60.5(4)
F3" C28" S1" O3" 60.1(5)
F2" C28" S1" O3" 179.8(3)
F1" C28" S1" O4" 59.6(4)
F3" C28" S1" O4" -179.9(4)
F2" C28" S1" O4" -60.2(4)
F5" C29" S2" O6" -178.9(2)
F4" C29" S2" O6" 60.3(3)
F6" C29" S2" O6" -59.2(3)
F5" C29" S2" O7" 61.6(3)
F4" C29" S2" O7" -59.2(3)
F6" C29" S2" O7" -178.6(3)
F5" C29" S2" O8" -58.6(3)
F4" C29" S2" O8" -179.4(3)
F6" C29" S2" O8" 61.1(3)
